data_1519249
loop_
_publ_author_name
'Coles, Simon J.'
'Hursthouse, Michael B.'
'Mayer, Thomas A.'
'Threlfall, Terry L.'

_publ_section_title
;
 4-Methyl-N-(5-methyl-3H-[1,3,4]thiadiazol-2-ylidene)-benzenesulfonamide
;
_journal_name_full 'Crystal Structure Report Archive'
_journal_page_first 195
_journal_year 2000
_chemical_formula_sum 'C10 H11 N3 O2 S2'
_chemical_formula_weight 269.34
_space_group_IT_number 2
_symmetry_cell_setting triclinic
_symmetry_space_group_name_Hall '-P 1'
_symmetry_space_group_name_H-M 'P -1'
_atom_sites_solution_hydrogens geom
_atom_sites_solution_primary direct
_atom_sites_solution_secondary difmap
_cell_angle_alpha 103.18(3)
_cell_angle_beta 91.76(3)
_cell_angle_gamma 104.15(3)
_cell_formula_units_Z 2
_cell_length_a 6.2197(12)
_cell_length_b 8.1201(16)
_cell_length_c 12.208(2)
_cell_measurement_temperature 150(2)
_cell_measurement_theta_max 27.44
_cell_measurement_theta_min 3.39
_cell_volume 579.7(2)
_computing_cell_refinement 'DENZO & COLLECT'
_computing_data_collection 'DENZO (Otwinowski & Minor, 1997) & COLLECT (Hooft, 1998)'
_computing_data_reduction 'DENZO & COLLECT'
_computing_structure_refinement 'SHELXL-97 (Sheldrick, 1997)'
_computing_structure_solution 'SHELXS-97 (Sheldrick, 1997)'
_diffrn_ambient_temperature 150(2)
_diffrn_detector_area_resol_mean 9.091
_diffrn_measured_fraction_theta_full 0.975
_diffrn_measured_fraction_theta_max 0.975
_diffrn_measurement_device_type 'Nonius KappaCCD'
_diffrn_measurement_method '\f and \w scans'
_diffrn_radiation_monochromator graphite
_diffrn_radiation_source 'Nonius FR591 rotating anode'
_diffrn_radiation_type MoK\a
_diffrn_radiation_wavelength 0.71073
_diffrn_reflns_av_R_equivalents 0.0574
_diffrn_reflns_av_sigmaI/netI 0.0536
_diffrn_reflns_limit_h_max 8
_diffrn_reflns_limit_h_min -7
_diffrn_reflns_limit_k_max 10
_diffrn_reflns_limit_k_min -10
_diffrn_reflns_limit_l_max 15
_diffrn_reflns_limit_l_min -15
_diffrn_reflns_number 8358
_diffrn_reflns_theta_full 27.44
_diffrn_reflns_theta_max 27.44
_diffrn_reflns_theta_min 3.39
_exptl_absorpt_coefficient_mu 0.452
_exptl_absorpt_correction_T_max 0.978
_exptl_absorpt_correction_T_min 0.873
_exptl_absorpt_correction_type multi-scan
_exptl_crystal_colour colourless
_exptl_crystal_density_diffrn 1.543
_exptl_crystal_density_method 'not measured'
_exptl_crystal_description plate
_exptl_crystal_F_000 280
_exptl_crystal_size_max 0.75
_exptl_crystal_size_mid 0.25
_exptl_crystal_size_min 0.05
_refine_diff_density_max 0.379
_refine_diff_density_min -0.445
_refine_diff_density_rms 0.066
_refine_ls_extinction_coef 0.006(3)
_refine_ls_extinction_expression Fc^*^=kFc[1+0.001xFc^2^\l^3^/sin(2\q)]^-1/4^
_refine_ls_extinction_method SHELXL
_refine_ls_goodness_of_fit_ref 0.669
_refine_ls_hydrogen_treatment mixed
_refine_ls_matrix_type full
_refine_ls_number_parameters 199
_refine_ls_number_reflns 2576
_refine_ls_number_restraints 0
_refine_ls_restrained_S_all 0.669
_refine_ls_R_factor_all 0.0540
_refine_ls_R_factor_gt 0.0369
_refine_ls_shift/su_max 0.028
_refine_ls_shift/su_mean 0.003
_refine_ls_structure_factor_coef Fsqd
_refine_ls_weighting_details 'calc w=1/[\s^2^(Fo^2^)+(0.0754P)^2^+1.4334P] where P=(Fo^2^+2Fc^2^)/3'
_refine_ls_weighting_scheme calc
_refine_ls_wR_factor_gt 0.0908
_refine_ls_wR_factor_ref 0.1054
_reflns_number_gt 2023
_reflns_number_total 2576
_reflns_threshold_expression >2sigma(I)
_cod_data_source_file eCrystal-195.cif
_cod_data_source_block 00tam079
_cod_depositor_comments
;
Citation :
Coles, Simon J. and Hursthouse, Michael B. and Mayer, Thomas A. and 
Threlfall, Terry L (2000) 
University of Southampton, Crystal Structure Report Archive. 
(doi:10.5258/ecrystals/195)

More at:
http://ecrystals.chem.soton.ac.uk/195/
;
_cod_original_sg_symbol_H-M P-1
_cod_database_code 1519249

loop_
_symmetry_equiv_pos_as_xyz
'x, y, z'
'-x, -y, -z'

loop_
_atom_site_label
_atom_site_type_symbol
_atom_site_fract_x
_atom_site_fract_y
_atom_site_fract_z
_atom_site_U_iso_or_equiv
_atom_site_adp_type
_atom_site_occupancy
_atom_site_symmetry_multiplicity
_atom_site_calc_flag
_atom_site_refinement_flags
_atom_site_disorder_assembly
_atom_site_disorder_group
N13 N -0.2453(3) 0.5411(2) -0.07354(15) 0.0231(4) Uani 1 1 d . . .
N14 N -0.4229(3) 0.5217(3) -0.14972(16) 0.0242(4) Uani 1 1 d . . .
C18 C -0.4999(4) 0.6574(3) -0.12302(19) 0.0229(5) Uani 1 1 d . . .
C19 C -0.6926(4) 0.6796(4) -0.1880(2) 0.0294(5) Uani 1 1 d . . .
H13 H 0.233(5) 0.730(4) 0.335(2) 0.035(7) Uiso 1 1 d . . .
H17 H -0.167(5) 0.456(4) -0.081(3) 0.049(9) Uiso 1 1 d . . .
H15 H -0.317(5) 0.911(4) 0.300(2) 0.038(8) Uiso 1 1 d . . .
H16 H -0.437(5) 0.835(4) 0.468(2) 0.040(8) Uiso 1 1 d . . .
H19C H -0.742(5) 0.577(4) -0.249(3) 0.037(8) Uiso 1 1 d . . .
H12 H 0.105(5) 0.649(4) 0.503(2) 0.039(8) Uiso 1 1 d . . .
H19B H -0.657(5) 0.781(4) -0.216(2) 0.040(8) Uiso 1 1 d . . .
H10A H -0.340(5) 0.760(4) 0.638(3) 0.045(9) Uiso 1 1 d . . .
H19A H -0.812(6) 0.691(4) -0.145(3) 0.051(9) Uiso 1 1 d . . .
H10C H -0.350(6) 0.562(5) 0.591(3) 0.055(10) Uiso 1 1 d . . .
H10B H -0.134(7) 0.687(5) 0.663(3) 0.082(13) Uiso 1 1 d . . .
S11 S 0.06459(9) 0.88882(7) 0.18275(4) 0.02174(17) Uani 1 1 d . . .
S12 S -0.36202(9) 0.81827(7) -0.00481(5) 0.02272(17) Uani 1 1 d . . .
O11 O 0.3031(3) 0.9320(2) 0.19831(14) 0.0278(4) Uani 1 1 d . . .
O12 O -0.0423(3) 1.0194(2) 0.16351(14) 0.0271(4) Uani 1 1 d . . .
N12 N -0.0100(3) 0.7129(2) 0.08182(15) 0.0229(4) Uani 1 1 d . . .
C17 C -0.1841(4) 0.6883(3) 0.00875(17) 0.0197(4) Uani 1 1 d . . .
C14 C -0.0342(4) 0.8250(3) 0.30417(18) 0.0215(4) Uani 1 1 d . . .
C12 C 0.0203(4) 0.7041(3) 0.4606(2) 0.0289(5) Uani 1 1 d . . .
C16 C -0.3018(4) 0.8076(3) 0.4397(2) 0.0311(5) Uani 1 1 d . . .
C15 C -0.2327(4) 0.8548(3) 0.3417(2) 0.0284(5) Uani 1 1 d . . .
C13 C 0.0924(4) 0.7492(3) 0.3630(2) 0.0262(5) Uani 1 1 d . . .
C11 C -0.1779(4) 0.7319(3) 0.50061(19) 0.0283(5) Uani 1 1 d . . .
C10 C -0.2583(5) 0.6801(4) 0.6060(2) 0.0377(6) Uani 1 1 d . . .

loop_
_atom_site_aniso_label
_atom_site_aniso_U_11
_atom_site_aniso_U_22
_atom_site_aniso_U_33
_atom_site_aniso_U_23
_atom_site_aniso_U_13
_atom_site_aniso_U_12
N13 0.0280(11) 0.0234(10) 0.0213(9) 0.0057(7) 0.0034(7) 0.0126(8)
N14 0.0243(10) 0.0269(10) 0.0235(10) 0.0076(8) 0.0023(7) 0.0089(8)
C18 0.0216(11) 0.0237(11) 0.0266(11) 0.0112(9) 0.0077(8) 0.0062(9)
C19 0.0234(13) 0.0302(13) 0.0367(14) 0.0097(11) 0.0007(10) 0.0095(10)
S11 0.0235(3) 0.0200(3) 0.0236(3) 0.0057(2) 0.0036(2) 0.0086(2)
S12 0.0236(3) 0.0207(3) 0.0275(3) 0.0072(2) 0.0047(2) 0.0109(2)
O11 0.0219(9) 0.0300(9) 0.0334(9) 0.0105(7) 0.0054(6) 0.0075(7)
O12 0.0324(9) 0.0215(8) 0.0302(9) 0.0059(7) 0.0023(7) 0.0123(7)
N12 0.0284(10) 0.0228(9) 0.0205(9) 0.0037(7) 0.0012(7) 0.0137(8)
C17 0.0242(11) 0.0191(10) 0.0207(10) 0.0100(8) 0.0099(8) 0.0094(8)
C14 0.0213(11) 0.0185(10) 0.0218(10) 0.0010(8) 0.0008(8) 0.0037(8)
C12 0.0307(13) 0.0307(13) 0.0250(12) 0.0079(10) -0.0008(9) 0.0067(10)
C16 0.0230(13) 0.0345(13) 0.0324(13) 0.0021(10) 0.0068(9) 0.0064(10)
C15 0.0271(13) 0.0297(12) 0.0283(12) 0.0032(10) 0.0032(9) 0.0109(10)
C13 0.0238(12) 0.0275(12) 0.0273(12) 0.0064(9) 0.0018(9) 0.0068(9)
C11 0.0306(13) 0.0259(12) 0.0202(11) -0.0020(9) 0.0015(9) -0.0007(9)
C10 0.0442(17) 0.0401(16) 0.0237(13) 0.0041(11) 0.0091(11) 0.0042(13)

loop_
_atom_type_symbol
_atom_type_description
_atom_type_scat_dispersion_real
_atom_type_scat_dispersion_imag
_atom_type_scat_source
C C 0.0033 0.0016 'International Tables Vol C Tables 4.2.6.8 and 6.1.1.4'
H H 0.0000 0.0000 'International Tables Vol C Tables 4.2.6.8 and 6.1.1.4'
N N 0.0061 0.0033 'International Tables Vol C Tables 4.2.6.8 and 6.1.1.4'
O O 0.0106 0.0060 'International Tables Vol C Tables 4.2.6.8 and 6.1.1.4'
S S 0.1246 0.1234 'International Tables Vol C Tables 4.2.6.8 and 6.1.1.4'

loop_
_geom_angle_atom_site_label_1
_geom_angle_atom_site_label_2
_geom_angle_atom_site_label_3
_geom_angle
_geom_angle_site_symmetry_1
_geom_angle_site_symmetry_3
C17 N13 N14 118.23(18) . .
C18 N14 N13 108.92(19) . .
N14 C18 C19 123.1(2) . .
N14 C18 S12 115.74(18) . .
C19 C18 S12 121.15(18) . .
O11 S11 O12 118.97(10) . .
O11 S11 N12 106.17(10) . .
O12 S11 N12 111.07(10) . .
O11 S11 C14 106.83(10) . .
O12 S11 C14 107.82(10) . .
N12 S11 C14 105.09(10) . .
C17 S12 C18 88.52(11) . .
C17 N12 S11 120.41(15) . .
N12 C17 N13 119.69(19) . .
N12 C17 S12 131.73(17) . .
N13 C17 S12 108.57(16) . .
C15 C14 C13 120.8(2) . .
C15 C14 S11 120.27(18) . .
C13 C14 S11 118.92(18) . .
C13 C12 C11 121.3(2) . .
C15 C16 C11 121.8(2) . .
C14 C15 C16 118.6(2) . .
C12 C13 C14 119.4(2) . .
C16 C11 C12 118.0(2) . .
C16 C11 C10 120.7(2) . .
C12 C11 C10 121.3(2) . .

loop_
_geom_bond_atom_site_label_1
_geom_bond_atom_site_label_2
_geom_bond_distance
_geom_bond_site_symmetry_2
N13 C17 1.338(3) .
N13 N14 1.377(3) .
N14 C18 1.286(3) .
C18 C19 1.487(3) .
C18 S12 1.744(2) .
S11 O11 1.4345(17) .
S11 O12 1.4389(16) .
S11 N12 1.616(2) .
S11 C14 1.759(2) .
S12 C17 1.734(2) .
N12 C17 1.327(3) .
C14 C15 1.387(3) .
C14 C13 1.385(3) .
C12 C13 1.381(3) .
C12 C11 1.390(4) .
C16 C15 1.386(4) .
C16 C11 1.389(4) .
C11 C10 1.506(3) .
